data_7235372
loop_
_publ_author_name
'Kyprianidou, Eleni J.'
'Lazarides, Theodore'
'Kaziannis, Spyridon'
'Kosmidis, Constantine'
'Itskos, Grigorios'
'Manos, Manolis J.'
'Tasiopoulos, Anastasios J.'

_publ_section_title
;
 Single crystal coordinating solvent exchange as a general method for the
 enhancement of the photoluminescence properties of lanthanide MOFs
;
_journal_issue 15
_journal_name_full 'Journal of Materials Chemistry A'
_journal_page_first 5258
_journal_paper_doi 10.1039/c3ta14489e
_journal_volume 2
_journal_year 2014
_chemical_formula_moiety 'C21 H15 Eu N6 O7'
_chemical_formula_sum 'C21 H15 Eu N6 O7'
_chemical_formula_weight 615.35
_space_group_IT_number 15
_space_group_name_Hall '-C 2yc'
_space_group_name_H-M_alt 'C 1 2/c 1'
_symmetry_cell_setting monoclinic
_symmetry_space_group_name_H-M 'C 1 2/c 1'
_atom_sites_solution_hydrogens geom
_atom_sites_solution_primary direct
_atom_sites_solution_secondary difmap
_audit_creation_method SHELXL-97
_cell_angle_alpha 90.00
_cell_angle_beta 96.594(4)
_cell_angle_gamma 90.00
_cell_formula_units_Z 8
_cell_length_a 29.6024(12)
_cell_length_b 13.4780(7)
_cell_length_c 13.3524(6)
_cell_measurement_reflns_used 4660
_cell_measurement_temperature 100(2)
_cell_measurement_theta_max 28.9726
_cell_measurement_theta_min 3.0037
_cell_volume 5292.1(4)
_computing_cell_refinement 'CrysAlis RED'
_computing_data_collection 'CrysAlis CCD'
_computing_data_reduction 'CrysAlis RED'
_computing_molecular_graphics
;
 DIAMOND (Brandenburg, 2006)
 MERCURY (Bruno et al. 2002)
;
_computing_publication_material 'WINGX (Farrugia, 1999)'
_computing_structure_refinement 'SHELXL-97 (Sheldrick, 1997)'
_computing_structure_solution 'SHELXL-97 (Sheldrick, 1997)'
_diffrn_ambient_temperature 100(2)
_diffrn_detector_area_resol_mean 10.4223
_diffrn_measured_fraction_theta_full 0.998
_diffrn_measured_fraction_theta_max 0.998
_diffrn_measurement_device_type 'SuperNova, Dual, Cu at zero, Atlas'
_diffrn_measurement_method '\w scans'
_diffrn_radiation_monochromator mirror
_diffrn_radiation_source 'SuperNova (Mo) X-ray Source'
_diffrn_radiation_type MoK\a
_diffrn_radiation_wavelength 0.71073
_diffrn_reflns_av_R_equivalents 0.0293
_diffrn_reflns_av_sigmaI/netI 0.0327
_diffrn_reflns_limit_h_max 31
_diffrn_reflns_limit_h_min -35
_diffrn_reflns_limit_k_max 16
_diffrn_reflns_limit_k_min -15
_diffrn_reflns_limit_l_max 15
_diffrn_reflns_limit_l_min -10
_diffrn_reflns_number 11772
_diffrn_reflns_theta_full 25.00
_diffrn_reflns_theta_max 25.00
_diffrn_reflns_theta_min 3.02
_exptl_absorpt_coefficient_mu 2.418
_exptl_absorpt_correction_T_max 1.00000
_exptl_absorpt_correction_T_min 0.74431
_exptl_absorpt_correction_type multi-scan
_exptl_absorpt_process_details 'Empirical absorption correction (CrysAlis RED, Oxford Diffraction)'
_exptl_crystal_colour colorless
_exptl_crystal_density_diffrn 1.545
_exptl_crystal_density_method 'not measured'
_exptl_crystal_description plate
_exptl_crystal_F_000 2416
_exptl_crystal_size_max 0.08
_exptl_crystal_size_mid 0.06
_exptl_crystal_size_min 0.04
_refine_diff_density_max 1.778
_refine_diff_density_min -1.323
_refine_diff_density_rms 0.150
_refine_ls_extinction_method none
_refine_ls_goodness_of_fit_ref 1.137
_refine_ls_hydrogen_treatment mixed
_refine_ls_matrix_type full
_refine_ls_number_parameters 350
_refine_ls_number_reflns 4652
_refine_ls_number_restraints 52
_refine_ls_restrained_S_all 1.135
_refine_ls_R_factor_all 0.0462
_refine_ls_R_factor_gt 0.0388
_refine_ls_shift/su_max 0.001
_refine_ls_shift/su_mean 0.000
_refine_ls_structure_factor_coef Fsqd
_refine_ls_weighting_details 'calc w=1/[\s^2^(Fo^2^)+(0.0624P)^2^+36.3070P] where P=(Fo^2^+2Fc^2^)/3'
_refine_ls_weighting_scheme calc
_refine_ls_wR_factor_gt 0.1102
_refine_ls_wR_factor_ref 0.1151
_reflns_number_gt 3953
_reflns_number_total 4652
_reflns_threshold_expression >2sigma(I)
_cod_data_source_file c3ta14489e2.cif
_cod_data_source_block UCY-8-atzH
_cod_depositor_comments
;
The following automatic conversions were performed:

data item '_symmetry_cell_setting' value 'Monoclinic' was changed to
'monoclinic' in accordance with the
/home/saulius/struct/COD-crude-data/automatic-downloads/DataCite-retrospective/RSC/depositions/lib/dictionaries/cif_core.dic
dictionary named 'cif_core.dic' version 2.4.2 last updated on
2011-04-26.

Automatic conversion script
Id: cif_fix_values 6909 2019-04-08 15:41:33Z antanas 
;
_cod_original_sg_symbol_H-M 'C 2/c'
_cod_database_code 7235372

loop_
_symmetry_equiv_pos_as_xyz
'x, y, z'
'-x, y, -z+1/2'
'x+1/2, y+1/2, z'
'-x+1/2, y+1/2, -z+1/2'
'-x, -y, -z'
'x, -y, z-1/2'
'-x+1/2, -y+1/2, -z'
'x+1/2, -y+1/2, z-1/2'

loop_
_atom_site_label
_atom_site_type_symbol
_atom_site_fract_x
_atom_site_fract_y
_atom_site_fract_z
_atom_site_U_iso_or_equiv
_atom_site_adp_type
_atom_site_occupancy
_atom_site_symmetry_multiplicity
_atom_site_calc_flag
_atom_site_refinement_flags
_atom_site_disorder_assembly
_atom_site_disorder_group
Eu1 Eu 0.813846(8) 0.202912(18) 0.541396(18) 0.01391(12) Uani 1 1 d . . .
C1 C 0.89837(19) 0.2403(4) 0.4656(4) 0.0229(12) Uani 1 1 d . A .
C2 C 0.9435(2) 0.2617(5) 0.4315(5) 0.0265(13) Uani 1 1 d . . .
C3 C 0.9601(2) 0.3584(5) 0.4369(6) 0.0390(17) Uani 1 1 d . . .
H3 H 0.9423 0.4091 0.4588 0.047 Uiso 1 1 calc R . .
C4 C 1.0031(2) 0.3800(5) 0.4101(6) 0.0427(18) Uani 1 1 d . . .
H4 H 1.0133 0.4453 0.4106 0.051 Uiso 1 1 calc R A .
C5 C 1.0308(2) 0.3036(5) 0.3826(5) 0.0311(15) Uani 1 1 d . . .
C6 C 1.0135(2) 0.2071(5) 0.3749(6) 0.0413(18) Uani 1 1 d . . .
H6 H 1.0313 0.1561 0.3536 0.050 Uiso 1 1 calc R A .
C7 C 0.9701(2) 0.1865(5) 0.3989(6) 0.0380(17) Uani 1 1 d . . .
H7 H 0.9589 0.1220 0.3931 0.046 Uiso 1 1 calc R . .
C8 C 1.0782(2) 0.3202(6) 0.3633(6) 0.0429(19) Uani 1 1 d D . .
H16 H 1.090(3) 0.259(4) 0.332(5) 0.052 Uiso 1 1 d D . .
C9 C 0.74532(18) 0.0695(4) 0.4416(4) 0.0181(11) Uani 1 1 d . A .
C10 C 0.71452(18) -0.0044(4) 0.3841(4) 0.0187(11) Uani 1 1 d . . .
C11 C 0.66891(18) -0.0109(4) 0.3974(4) 0.0211(12) Uani 1 1 d . . .
H11 H 0.6564 0.0325 0.4408 0.025 Uiso 1 1 calc R . .
C12 C 0.64178(19) -0.0831(4) 0.3452(4) 0.0243(13) Uani 1 1 d . . .
C13 C 0.6603(2) -0.1427(4) 0.2742(4) 0.0238(12) Uani 1 1 d . . .
H13 H 0.6421 -0.1891 0.2371 0.029 Uiso 1 1 calc R . .
C14 C 0.70545(18) -0.1328(4) 0.2591(4) 0.0195(11) Uani 1 1 d . . .
C15 C 0.73267(19) -0.0645(4) 0.3155(4) 0.0204(12) Uani 1 1 d . . .
H15 H 0.7633 -0.0592 0.3069 0.024 Uiso 1 1 calc R . .
C16 C 0.72596(19) -0.1943(4) 0.1810(4) 0.0185(12) Uani 1 1 d . . .
C20 C 0.8545(2) 0.0460(5) 0.7527(5) 0.0402(17) Uani 1 1 d . . .
C21 C 0.8727(3) -0.0181(6) 0.6205(6) 0.054(2) Uani 1 1 d . . .
N1 N 1.09563(17) 0.4092(4) 0.3637(4) 0.0283(12) Uani 1 1 d . . .
N2 N 0.8996(5) 0.3742(10) 0.7997(10) 0.130(3) Uani 1 1 d DU . .
N3 N 0.85466(18) 0.0642(4) 0.6538(4) 0.0317(12) Uani 1 1 d . . .
N4 N 0.8704(2) -0.0440(4) 0.7738(4) 0.0385(14) Uani 1 1 d D A .
H17 H 0.874(3) -0.075(5) 0.842(3) 0.046 Uiso 1 1 d D . .
N5 N 0.8825(3) -0.0884(5) 0.6895(6) 0.062(2) Uani 1 1 d . A .
N6 N 0.8445(3) 0.1089(7) 0.8286(6) 0.0166(18) Uani 0.50 1 d P . .
N6A N 0.8880(8) -0.0397(17) 0.5301(17) 0.104(6) Uani 0.50 1 d PU . .
O1 O 0.88261(13) 0.1521(3) 0.4593(3) 0.0218(8) Uani 1 1 d . A .
O2 O 0.87701(15) 0.3087(3) 0.5023(4) 0.0323(11) Uani 1 1 d . A .
O3 O 0.72942(12) 0.1499(3) 0.4697(3) 0.0184(8) Uani 1 1 d . . .
O4 O 0.78678(13) 0.0494(3) 0.4598(3) 0.0218(8) Uani 1 1 d . A .
O5 O 0.79982(13) 0.2436(3) 0.3669(3) 0.0224(8) Uani 1 1 d . . .
O6 O 0.76635(13) 0.1764(3) 0.6696(3) 0.0245(9) Uani 1 1 d . . .
O7 O 0.84802(18) 0.2834(4) 0.6941(4) 0.0424(13) Uani 1 1 d D A .
C18 C 0.8652(11) 0.407(2) 0.861(2) 0.128(3) Uani 0.50 1 d PDU A 1
H18A H 0.8793 0.4461 0.9169 0.192 Uiso 0.50 1 calc PR A 1
H18B H 0.8504 0.3510 0.8869 0.192 Uiso 0.50 1 calc PR A 1
H18C H 0.8431 0.4474 0.8214 0.192 Uiso 0.50 1 calc PR A 1
C18A C 0.9050(8) 0.3908(17) 0.9138(16) 0.082(6) Uani 0.50 1 d PU A 2
H18D H 0.8776 0.3712 0.9404 0.123 Uiso 0.50 1 calc PR A 2
H18E H 0.9109 0.4597 0.9279 0.123 Uiso 0.50 1 calc PR A 2
H18F H 0.9300 0.3517 0.9445 0.123 Uiso 0.50 1 calc PR A 2
C17 C 0.8822(6) 0.3141(13) 0.7122(14) 0.129(3) Uani 1 1 d DU A 1
C19 C 0.9337(10) 0.394(2) 0.710(2) 0.126(4) Uani 0.50 1 d PDU A 2
H19A H 0.9183 0.3745 0.6454 0.189 Uiso 0.50 1 calc PR A 2
H19B H 0.9611 0.3561 0.7240 0.189 Uiso 0.50 1 calc PR A 2
H19C H 0.9411 0.4635 0.7077 0.189 Uiso 0.50 1 calc PR A 2
C19A C 0.9478(7) 0.4054(16) 0.8101(16) 0.072(5) Uani 0.50 1 d PU A 3
H19D H 0.9505 0.4707 0.8387 0.108 Uiso 0.50 1 calc PR A 3
H19E H 0.9586 0.4059 0.7449 0.108 Uiso 0.50 1 calc PR A 3
H19F H 0.9657 0.3597 0.8533 0.108 Uiso 0.50 1 calc PR A 3

loop_
_atom_site_aniso_label
_atom_site_aniso_U_11
_atom_site_aniso_U_22
_atom_site_aniso_U_33
_atom_site_aniso_U_23
_atom_site_aniso_U_13
_atom_site_aniso_U_12
Eu1 0.00987(17) 0.01586(17) 0.01697(17) 0.00044(10) 0.00566(11) -0.00074(10)
C1 0.018(3) 0.026(3) 0.027(3) -0.005(2) 0.008(2) -0.002(2)
C2 0.019(3) 0.032(3) 0.030(3) -0.005(3) 0.011(2) -0.004(3)
C3 0.028(4) 0.031(4) 0.064(5) -0.012(3) 0.027(3) -0.004(3)
C4 0.029(4) 0.036(4) 0.068(5) -0.017(4) 0.025(3) -0.015(3)
C5 0.021(3) 0.038(4) 0.037(4) -0.009(3) 0.017(3) -0.004(3)
C6 0.026(4) 0.040(4) 0.062(5) -0.016(3) 0.021(3) -0.003(3)
C7 0.031(4) 0.033(4) 0.053(4) -0.011(3) 0.018(3) -0.010(3)
C8 0.031(4) 0.043(4) 0.059(5) -0.025(4) 0.026(3) -0.012(3)
C9 0.018(3) 0.016(3) 0.022(3) 0.001(2) 0.007(2) 0.002(2)
C10 0.016(3) 0.018(3) 0.024(3) 0.002(2) 0.010(2) 0.001(2)
C11 0.017(3) 0.021(3) 0.028(3) -0.006(2) 0.012(2) -0.004(2)
C12 0.016(3) 0.030(3) 0.029(3) -0.009(3) 0.011(2) -0.002(2)
C13 0.021(3) 0.024(3) 0.027(3) -0.006(2) 0.010(2) -0.008(2)
C14 0.017(3) 0.024(3) 0.019(3) 0.000(2) 0.007(2) -0.002(2)
C15 0.015(3) 0.022(3) 0.026(3) -0.002(2) 0.009(2) -0.003(2)
C16 0.018(3) 0.020(3) 0.019(3) -0.001(2) 0.007(2) -0.002(2)
C20 0.037(4) 0.043(4) 0.041(4) 0.009(3) 0.007(3) 0.006(3)
C21 0.076(6) 0.048(5) 0.040(4) 0.002(4) 0.021(4) 0.010(4)
N1 0.018(2) 0.034(3) 0.036(3) -0.012(2) 0.015(2) -0.010(2)
N2 0.130(3) 0.130(3) 0.129(3) -0.0002(10) 0.0156(10) -0.0004(10)
N3 0.030(3) 0.037(3) 0.031(3) 0.008(2) 0.014(2) 0.009(2)
N4 0.048(4) 0.041(3) 0.028(3) 0.010(3) 0.013(3) 0.016(3)
N5 0.081(5) 0.046(4) 0.062(4) 0.007(4) 0.027(4) 0.020(4)
N6 0.016(4) 0.022(5) 0.013(4) 0.001(4) 0.006(3) 0.006(4)
N6A 0.104(6) 0.104(6) 0.104(6) 0.0000(10) 0.0121(13) 0.0001(10)
O1 0.018(2) 0.022(2) 0.028(2) 0.0015(17) 0.0106(16) 0.0026(16)
O2 0.024(2) 0.028(2) 0.050(3) -0.013(2) 0.024(2) -0.0094(18)
O3 0.0176(19) 0.0148(18) 0.024(2) -0.0013(15) 0.0089(15) 0.0012(15)
O4 0.015(2) 0.020(2) 0.031(2) -0.0038(17) 0.0050(16) -0.0014(16)
O5 0.024(2) 0.027(2) 0.0179(19) 0.0067(17) 0.0079(16) 0.0045(18)
O6 0.015(2) 0.037(2) 0.024(2) 0.0110(18) 0.0118(16) 0.0018(18)
O7 0.038(3) 0.049(3) 0.037(3) 0.004(2) -0.009(2) -0.019(2)
C18 0.128(3) 0.128(4) 0.128(3) 0.0004(10) 0.0143(11) 0.0000(10)
C18A 0.082(6) 0.082(6) 0.082(6) 0.0000(10) 0.0094(12) -0.0001(10)
C17 0.129(3) 0.129(3) 0.129(3) 0.0001(10) 0.0150(10) 0.0002(10)
C19 0.126(4) 0.126(4) 0.126(4) -0.0003(10) 0.0134(12) 0.0002(10)
C19A 0.072(5) 0.072(5) 0.072(5) 0.0001(10) 0.0080(12) -0.0004(10)

loop_
_atom_type_symbol
_atom_type_description
_atom_type_scat_dispersion_real
_atom_type_scat_dispersion_imag
_atom_type_scat_source
C C 0.0033 0.0016 'International Tables Vol C Tables 4.2.6.8 and 6.1.1.4'
H H 0.0000 0.0000 'International Tables Vol C Tables 4.2.6.8 and 6.1.1.4'
N N 0.0061 0.0033 'International Tables Vol C Tables 4.2.6.8 and 6.1.1.4'
O O 0.0106 0.0060 'International Tables Vol C Tables 4.2.6.8 and 6.1.1.4'
Eu Eu -0.1578 3.6682 'International Tables Vol C Tables 4.2.6.8 and 6.1.1.4'

loop_
_geom_angle_atom_site_label_1
_geom_angle_atom_site_label_2
_geom_angle_atom_site_label_3
_geom_angle
_geom_angle_site_symmetry_1
_geom_angle_site_symmetry_3
O3 Eu1 O6 78.99(13) 7_656 .
O3 Eu1 O5 73.27(13) 7_656 .
O6 Eu1 O5 133.75(13) . .
O3 Eu1 O7 81.23(16) 7_656 .
O6 Eu1 O7 71.60(16) . .
O5 Eu1 O7 136.70(15) . .
O3 Eu1 O4 122.65(13) 7_656 .
O6 Eu1 O4 90.17(14) . .
O5 Eu1 O4 75.31(14) . .
O7 Eu1 O4 147.31(15) . .
O3 Eu1 O2 85.36(13) 7_656 .
O6 Eu1 O2 140.60(15) . .
O5 Eu1 O2 73.13(15) . .
O7 Eu1 O2 70.40(16) . .
O4 Eu1 O2 128.25(13) . .
O3 Eu1 O1 131.52(12) 7_656 .
O6 Eu1 O1 148.51(13) . .
O5 Eu1 O1 72.27(13) . .
O7 Eu1 O1 102.00(16) . .
O4 Eu1 O1 79.30(13) . .
O2 Eu1 O1 52.51(13) . .
O3 Eu1 N3 148.53(14) 7_656 .
O6 Eu1 N3 75.49(15) . .
O5 Eu1 N3 138.19(15) . .
O7 Eu1 N3 73.49(17) . .
O4 Eu1 N3 75.79(16) . .
O2 Eu1 N3 103.01(17) . .
O1 Eu1 N3 73.18(14) . .
O3 Eu1 O3 73.94(13) 7_656 .
O6 Eu1 O3 66.98(13) . .
O5 Eu1 O3 70.14(12) . .
O7 Eu1 O3 134.77(15) . .
O4 Eu1 O3 50.54(12) . .
O2 Eu1 O3 141.63(14) . .
O1 Eu1 O3 122.82(12) . .
N3 Eu1 O3 111.56(15) . .
O3 Eu1 C1 108.76(15) 7_656 .
O6 Eu1 C1 154.61(15) . .
O5 Eu1 C1 70.95(15) . .
O7 Eu1 C1 85.46(17) . .
O4 Eu1 C1 104.42(15) . .
O2 Eu1 C1 25.90(15) . .
O1 Eu1 C1 26.62(15) . .
N3 Eu1 C1 87.90(17) . .
O3 Eu1 C1 138.10(14) . .
O3 Eu1 C9 98.40(14) 7_656 .
O6 Eu1 C9 78.30(15) . .
O5 Eu1 C9 70.21(14) . .
O7 Eu1 C9 149.43(16) . .
O4 Eu1 C9 25.06(14) . .
O2 Eu1 C9 140.17(15) . .
O1 Eu1 C9 100.84(14) . .
N3 Eu1 C9 94.18(17) . .
O3 Eu1 C9 25.50(13) . .
C1 Eu1 C9 122.68(15) . .
O3 Eu1 C17 86.9(3) 7_656 .
O6 Eu1 C17 86.3(3) . .
O5 Eu1 C17 127.3(3) . .
O7 Eu1 C17 15.0(4) . .
O4 Eu1 C17 149.0(3) . .
O2 Eu1 C17 56.7(3) . .
O1 Eu1 C17 87.8(3) . .
N3 Eu1 C17 73.5(3) . .
O3 Eu1 C17 149.3(3) . .
C1 Eu1 C17 70.4(4) . .
C9 Eu1 C17 162.4(3) . .
O2 C1 O1 121.0(5) . .
O2 C1 C2 119.3(5) . .
O1 C1 C2 119.6(5) . .
O2 C1 Eu1 59.1(3) . .
O1 C1 Eu1 61.9(3) . .
C2 C1 Eu1 177.0(4) . .
C7 C2 C3 119.4(6) . .
C7 C2 C1 121.2(6) . .
C3 C2 C1 119.3(5) . .
C4 C3 C2 120.7(6) . .
C4 C3 H3 119.6 . .
C2 C3 H3 119.6 . .
C3 C4 C5 119.8(6) . .
C3 C4 H4 120.1 . .
C5 C4 H4 120.1 . .
C4 C5 C6 119.1(6) . .
C4 C5 C8 122.4(6) . .
C6 C5 C8 118.4(6) . .
C7 C6 C5 120.6(6) . .
C7 C6 H6 119.7 . .
C5 C6 H6 119.7 . .
C2 C7 C6 120.2(6) . .
C2 C7 H7 119.9 . .
C6 C7 H7 119.9 . .
N1 C8 C5 121.5(6) . .
N1 C8 H16 127(5) . .
C5 C8 H16 110(5) . .
O4 C9 O3 121.4(5) . .
O4 C9 C10 118.7(5) . .
O3 C9 C10 119.9(5) . .
O4 C9 Eu1 55.3(3) . .
O3 C9 Eu1 66.2(3) . .
C10 C9 Eu1 173.2(4) . .
C15 C10 C11 120.6(5) . .
C15 C10 C9 118.0(5) . .
C11 C10 C9 121.4(5) . .
C10 C11 C12 119.6(5) . .
C10 C11 H11 120.2 . .
C12 C11 H11 120.2 . .
C11 C12 C13 119.3(5) . .
C11 C12 N1 118.3(5) . 3_445
C13 C12 N1 122.3(5) . 3_445
C14 C13 C12 120.2(5) . .
C14 C13 H13 119.9 . .
C12 C13 H13 119.9 . .
C13 C14 C15 119.8(5) . .
C13 C14 C16 121.3(5) . .
C15 C14 C16 118.9(5) . .
C10 C15 C14 120.3(5) . .
C10 C15 H15 119.9 . .
C14 C15 H15 119.9 . .
O6 C16 O5 127.0(5) 6 4_645
O6 C16 C14 116.4(5) 6 .
O5 C16 C14 116.6(5) 4_645 .
N4 C20 N3 109.7(6) . .
N4 C20 N6 120.7(7) . .
N3 C20 N6 129.4(7) . .
N5 C21 N3 115.3(7) . .
N5 C21 N6A 113.1(12) . .
N3 C21 N6A 131.1(12) . .
C8 N1 C12 116.9(5) . 3
C18 N2 C17 114.6(19) . .
C18 N2 C19A 126.2(19) . .
C17 N2 C19A 118.7(15) . .
C18 N2 C18A 52.4(15) . .
C17 N2 C18A 149.5(16) . .
C19A N2 C18A 82.8(14) . .
C18 N2 C19 151(2) . .
C17 N2 C19 72.7(14) . .
C19A N2 C19 50.9(13) . .
C18A N2 C19 133.5(17) . .
C21 N3 C20 102.8(6) . .
C21 N3 Eu1 125.7(5) . .
C20 N3 Eu1 130.1(4) . .
C20 N4 N5 110.5(6) . .
C20 N4 H17 125(4) . .
N5 N4 H17 124(4) . .
C21 N5 N4 101.7(6) . .
C1 O1 Eu1 91.4(3) . .
C1 O2 Eu1 95.0(3) . .
C9 O3 Eu1 158.0(4) . 7_656
C9 O3 Eu1 88.3(3) . .
Eu1 O3 Eu1 106.06(13) 7_656 .
C9 O4 Eu1 99.7(3) . .
C16 O5 Eu1 132.7(3) 4_655 .
C16 O6 Eu1 135.8(4) 6_556 .
C17 O7 Eu1 129.8(11) . .
N2 C18 H18A 109.5 . .
N2 C18 H18B 109.5 . .
H18A C18 H18B 109.5 . .
N2 C18 H18C 109.5 . .
H18A C18 H18C 109.5 . .
H18B C18 H18C 109.5 . .
N2 C18A H18D 109.5 . .
N2 C18A H18E 109.5 . .
H18D C18A H18E 109.5 . .
N2 C18A H18F 109.5 . .
H18D C18A H18F 109.5 . .
H18E C18A H18F 109.5 . .
O7 C17 N2 128.1(17) . .
O7 C17 Eu1 35.1(8) . .
N2 C17 Eu1 162.1(12) . .
N2 C19 H19A 109.5 . .
N2 C19 H19B 109.5 . .
H19A C19 H19B 109.5 . .
N2 C19 H19C 109.5 . .
H19A C19 H19C 109.5 . .
H19B C19 H19C 109.5 . .
N2 C19A H19D 109.5 . .
N2 C19A H19E 109.5 . .
N2 C19A H19F 109.5 . .

loop_
_geom_bond_atom_site_label_1
_geom_bond_atom_site_label_2
_geom_bond_distance
_geom_bond_site_symmetry_2
Eu1 O3 2.357(4) 7_656
Eu1 O6 2.364(4) .
Eu1 O5 2.383(4) .
Eu1 O7 2.426(5) .
Eu1 O4 2.431(4) .
Eu1 O2 2.455(4) .
Eu1 O1 2.515(4) .
Eu1 N3 2.606(5) .
Eu1 O3 2.669(4) .
Eu1 C1 2.850(6) .
Eu1 C9 2.916(6) .
Eu1 C17 3.237(18) .
C1 O2 1.249(7) .
C1 O1 1.277(7) .
C1 C2 1.487(8) .
C2 C7 1.384(9) .
C2 C3 1.393(9) .
C3 C4 1.391(9) .
C3 H3 0.9300 .
C4 C5 1.392(9) .
C4 H4 0.9300 .
C5 C6 1.397(9) .
C5 C8 1.474(9) .
C6 C7 1.388(10) .
C6 H6 0.9300 .
C7 H7 0.9300 .
C8 N1 1.305(9) .
C8 H16 1.00(2) .
C9 O4 1.253(7) .
C9 O3 1.256(6) .
C9 C10 1.501(8) .
C10 C15 1.377(7) .
C10 C11 1.385(7) .
C11 C12 1.396(8) .
C11 H11 0.9300 .
C12 C13 1.401(8) .
C12 N1 1.420(7) 3_445
C13 C14 1.381(8) .
C13 H13 0.9300 .
C14 C15 1.387(8) .
C14 C16 1.513(7) .
C15 H15 0.9300 .
C16 O6 1.246(7) 6
C16 O5 1.257(7) 4_645
C20 N4 1.319(9) .
C20 N3 1.344(9) .
C20 N6 1.379(11) .
C21 N5 1.329(10) .
C21 N3 1.330(9) .
C21 N6A 1.37(2) .
N1 C12 1.420(7) 3
N2 C18 1.45(3) .
N2 C17 1.466(19) .
N2 C19A 1.48(2) .
N2 C18A 1.53(2) .
N2 C19 1.68(3) .
N4 N5 1.359(9) .
N4 H17 1.00(2) .
O3 Eu1 2.357(4) 7_656
O5 C16 1.257(7) 4_655
O6 C16 1.246(7) 6_556
O7 C17 1.093(18) .
C18 H18A 0.9600 .
C18 H18B 0.9600 .
C18 H18C 0.9600 .
C18A H18D 0.9600 .
C18A H18E 0.9600 .
C18A H18F 0.9600 .
C19 H19A 0.9600 .
C19 H19B 0.9600 .
C19 H19C 0.9600 .
C19A H19D 0.9600 .
C19A H19E 0.9600 .
C19A H19F 0.9600 .

loop_
_platon_squeeze_void_nr
_platon_squeeze_void_average_x
_platon_squeeze_void_average_y
_platon_squeeze_void_average_z
_platon_squeeze_void_volume
_platon_squeeze_void_count_electrons
_platon_squeeze_void_content
1 0.000 0.000 -0.005 352 55 ' '
2 0.250 0.750 0.000 164 34 ' '
3 0.500 0.500 -0.002 352 55 ' '
4 0.750 0.250 0.000 164 34 ' '
5 0.250 0.250 0.500 164 34 ' '
6 0.750 0.750 0.500 164 34 ' '
